data_4500725
loop_
_publ_author_name
'I\,siklan, Muhammet'
'Saeed, Musabbir A.'
'Pramanik, Avijit'
'Wong, Bryan M.'
'Fronczek, Frank R.'
'Hossain, Alamgir'

_publ_section_title
;
 A C Symmetric Nitrate Complex with a Thiophene-Based Tripodal Receptor.
;
_journal_issue 4
_journal_name_full 'Crystal growth &amp; design'
_journal_page_first 959
_journal_page_last 963
_journal_paper_doi 10.1021/cg2001859
_journal_volume 11
_journal_year 2011
_chemical_formula_moiety 'C21 H33 N4 S3, 3(I)'
_chemical_formula_sum 'C21 H33 I3 N4 S3'
_chemical_formula_weight 818.39
_chemical_name_systematic
;
 ?
;
_space_group_IT_number 19
_symmetry_cell_setting orthorhombic
_symmetry_space_group_name_Hall 'P 2ac 2ab'
_symmetry_space_group_name_H-M 'P 21 21 21'
_atom_sites_solution_hydrogens geom
_atom_sites_solution_primary direct
_atom_sites_solution_secondary difmap
_audit_creation_method SHELXL-97
_cell_angle_alpha 90
_cell_angle_beta 90
_cell_angle_gamma 90
_cell_formula_units_Z 4
_cell_length_a 10.5433(5)
_cell_length_b 11.4203(6)
_cell_length_c 24.5107(15)
_cell_measurement_reflns_used 5918
_cell_measurement_temperature 90.0(5)
_cell_measurement_theta_max 32.6
_cell_measurement_theta_min 2.5
_cell_volume 2951.3(3)
_computing_cell_refinement 'Denzo and Scalepack (Otwinowski & Minor, 1997)'
_computing_data_collection 'COLLECT (Nonius, 2000)'
_computing_data_reduction 'Denzo and Scalepack (Otwinowski & Minor, 1997)'
_computing_molecular_graphics 'ORTEP-3 for Windows (Farrugia, 1997)'
_computing_publication_material 'SHELXL-97 (Sheldrick, 2008)'
_computing_structure_refinement 'SHELXL-97 (Sheldrick, 2008)'
_computing_structure_solution 'SIR97 (Altomare  et al., 1999)'
_diffrn_ambient_temperature 90.0(5)
_diffrn_measured_fraction_theta_full 0.997
_diffrn_measured_fraction_theta_max 0.996
_diffrn_measurement_device_type 'KappaCCD (with Oxford Cryostream)'
_diffrn_measurement_method '\w and \f scans '
_diffrn_radiation_monochromator graphite
_diffrn_radiation_source 'fine-focus sealed tube'
_diffrn_radiation_type MoK\a
_diffrn_radiation_wavelength 0.71073
_diffrn_reflns_av_R_equivalents 0.069
_diffrn_reflns_av_sigmaI/netI 0.0294
_diffrn_reflns_limit_h_max 15
_diffrn_reflns_limit_h_min -15
_diffrn_reflns_limit_k_max 17
_diffrn_reflns_limit_k_min -17
_diffrn_reflns_limit_l_max 36
_diffrn_reflns_limit_l_min -36
_diffrn_reflns_number 90447
_diffrn_reflns_theta_full 25.0
_diffrn_reflns_theta_max 32.6
_diffrn_reflns_theta_min 2.6
_exptl_absorpt_coefficient_mu 3.406
_exptl_absorpt_correction_T_max 0.629
_exptl_absorpt_correction_T_min 0.549
_exptl_absorpt_correction_type multi-scan
_exptl_absorpt_process_details 'HKL Scalepack (Otwinowski & Minor 1997)'
_exptl_crystal_colour colorless
_exptl_crystal_density_diffrn 1.842
_exptl_crystal_density_method 'not measured'
_exptl_crystal_description fragment
_exptl_crystal_F_000 1576
_exptl_crystal_size_max 0.20
_exptl_crystal_size_mid 0.17
_exptl_crystal_size_min 0.15
_refine_diff_density_max 2.96
_refine_diff_density_min -2.18
_refine_diff_density_rms 0.153
_refine_ls_abs_structure_details '4742 Friedel pairs (Flack, 1983) '
_refine_ls_abs_structure_Flack 0.02(2)
_refine_ls_extinction_method none
_refine_ls_goodness_of_fit_ref 1.036
_refine_ls_hydrogen_treatment constr
_refine_ls_matrix_type full
_refine_ls_number_parameters 277
_refine_ls_number_reflns 10653
_refine_ls_number_restraints 30
_refine_ls_restrained_S_all 1.038
_refine_ls_R_factor_all 0.048
_refine_ls_R_factor_gt 0.038
_refine_ls_shift/su_max 0.003
_refine_ls_shift/su_mean 0.000
_refine_ls_structure_factor_coef Fsqd
_refine_ls_weighting_details 'calc w=1/[\s^2^(Fo^2^)+(0.0425P)^2^+8.7643P] where P=(Fo^2^+2Fc^2^)/3'
_refine_ls_weighting_scheme calc
_refine_ls_wR_factor_gt 0.081
_refine_ls_wR_factor_ref 0.093
_reflns_number_gt 9446
_reflns_number_total 10653
_reflns_threshold_expression I>2\s(I)
_cod_data_source_file cg2001859_si_003.cif
_cod_data_source_block TR2THI
_cod_depositor_comments
;
The following automatic conversions were performed:

'_symmetry_cell_setting' value 'Orthorhombic' changed to
'orthorhombic' according to
/home/saulius/struct/CIF-dictionaries/cif_core.dic dictionary named
'cif_core.dic' version 2.4.1 from 2010-06-29.

Automatic conversion script
Id: cif_fix_values 1715 2011-07-08 13:25:40Z adriana 
;
_cod_original_sg_symbol_Hall 'P 2ac 2ab '
_cod_original_sg_symbol_H-M 'P 21 21 21    '
_cod_database_code 4500725

loop_
_symmetry_equiv_pos_as_xyz
'x, y, z'
'-x+1/2, -y, z+1/2'
'x+1/2, -y+1/2, -z'
'-x, y+1/2, -z+1/2'

loop_
_atom_site_label
_atom_site_type_symbol
_atom_site_fract_x
_atom_site_fract_y
_atom_site_fract_z
_atom_site_U_iso_or_equiv
_atom_site_adp_type
_atom_site_occupancy
_atom_site_symmetry_multiplicity
_atom_site_calc_flag
_atom_site_refinement_flags
_atom_site_disorder_assembly
_atom_site_disorder_group
I1 I 0.66009(2) 0.80566(2) 0.512489(10) 0.01937(5) Uani 1 1 d . . .
I2 I 0.28784(4) 0.15756(3) 0.526628(15) 0.03742(9) Uani 1 1 d . . .
I3 I 0.69376(3) 0.78787(3) 0.708662(14) 0.03409(8) Uani 1 1 d . . .
S2 S 0.31359(12) 1.01963(11) 0.68942(5) 0.0312(2) Uani 1 1 d . . .
N1 N 0.4937(3) 0.5219(3) 0.59749(14) 0.0169(6) Uani 1 1 d . . .
N2 N 0.3384(4) 0.4343(3) 0.46508(14) 0.0209(6) Uani 1 1 d . . .
H21N H 0.2630 0.4723 0.4718 0.025 Uiso 1 1 calc R . .
H22N H 0.3266 0.3558 0.4717 0.025 Uiso 1 1 calc R . .
N3 N 0.4390(3) 0.7677(3) 0.62014(14) 0.0179(6) Uani 1 1 d . . .
H31N H 0.4863 0.7388 0.5916 0.021 Uiso 1 1 calc R . .
H32N H 0.4946 0.7922 0.6467 0.021 Uiso 1 1 calc R . .
N4 N 0.7721(4) 0.5480(4) 0.57790(16) 0.0247(7) Uani 1 1 d . A .
H41N H 0.7136 0.6020 0.5660 0.030 Uiso 1 1 calc R . .
H42N H 0.7851 0.4954 0.5500 0.030 Uiso 1 1 calc R . .
C1 C 0.3954(4) 0.4734(4) 0.56157(18) 0.0210(8) Uani 1 1 d . . .
H1A H 0.3155 0.5180 0.5662 0.025 Uiso 1 1 calc R . .
H1B H 0.3789 0.3907 0.5713 0.025 Uiso 1 1 calc R . .
C2 C 0.4394(4) 0.4811(4) 0.50268(17) 0.0225(8) Uani 1 1 d . . .
H2A H 0.4580 0.5637 0.4933 0.027 Uiso 1 1 calc R . .
H2B H 0.5183 0.4352 0.4980 0.027 Uiso 1 1 calc R . .
C3 C 0.3761(5) 0.4522(4) 0.40606(18) 0.0273(9) Uani 1 1 d . . .
H3A H 0.3702 0.5367 0.3973 0.033 Uiso 1 1 calc R . .
H3B H 0.4657 0.4283 0.4015 0.033 Uiso 1 1 calc R . .
S1 S 0.13415(11) 0.40416(11) 0.36040(5) 0.0283(2) Uani 1 1 d D . .
C4 C 0.2957(4) 0.3848(4) 0.36614(18) 0.0251(8) Uani 1 1 d D . .
C5 C 0.3416(5) 0.3115(4) 0.32588(17) 0.0267(8) Uani 1 1 d D . .
H5 H 0.4283 0.2907 0.3217 0.032 Uiso 1 1 calc R . .
C6 C 0.2417(5) 0.2710(4) 0.29130(19) 0.0315(10) Uani 1 1 d D . .
H6 H 0.2547 0.2187 0.2617 0.038 Uiso 1 1 calc R . .
C7 C 0.1270(5) 0.3147(4) 0.30498(19) 0.0296(9) Uani 1 1 d D . .
H7 H 0.0509 0.2974 0.2858 0.036 Uiso 1 1 calc R . .
C8 C 0.4383(4) 0.5616(4) 0.64961(17) 0.0205(7) Uani 1 1 d . . .
H8A H 0.5074 0.5772 0.6760 0.025 Uiso 1 1 calc R . .
H8B H 0.3845 0.4985 0.6648 0.025 Uiso 1 1 calc R . .
C9 C 0.3594(4) 0.6709(4) 0.64269(16) 0.0196(7) Uani 1 1 d . . .
H9A H 0.2878 0.6549 0.6177 0.024 Uiso 1 1 calc R . .
H9B H 0.3240 0.6948 0.6784 0.024 Uiso 1 1 calc R . .
C10 C 0.3644(4) 0.8723(4) 0.60019(17) 0.0202(8) Uani 1 1 d . . .
H10A H 0.4240 0.9363 0.5908 0.024 Uiso 1 1 calc R . .
H10B H 0.3179 0.8505 0.5666 0.024 Uiso 1 1 calc R . .
C11 C 0.2721(4) 0.9156(4) 0.64173(17) 0.0209(8) Uani 1 1 d . . .
C12 C 0.1429(5) 0.8797(5) 0.64632(19) 0.0309(11) Uani 1 1 d . . .
H12 H 0.1017 0.8239 0.6237 0.037 Uiso 1 1 calc R . .
C13 C 0.0854(5) 0.9420(5) 0.6908(2) 0.0340(11) Uani 1 1 d . . .
H13 H -0.0005 0.9312 0.7013 0.041 Uiso 1 1 calc R . .
C14 C 0.1650(5) 1.0182(5) 0.7170(2) 0.0336(10) Uani 1 1 d . . .
H14 H 0.1403 1.0651 0.7472 0.040 Uiso 1 1 calc R . .
C15 C 0.5898(4) 0.4310(4) 0.6089(2) 0.0243(8) Uani 1 1 d . . .
H15A H 0.6016 0.3819 0.5760 0.029 Uiso 1 1 calc R . .
H15B H 0.5590 0.3798 0.6387 0.029 Uiso 1 1 calc R . .
C16 C 0.7168(4) 0.4837(4) 0.62527(18) 0.0235(8) Uani 1 1 d . . .
H16A H 0.7049 0.5382 0.6563 0.028 Uiso 1 1 calc R . .
H16B H 0.7755 0.4208 0.6370 0.028 Uiso 1 1 calc R . .
C17 C 0.8947(4) 0.6105(5) 0.5889(2) 0.0337(11) Uani 1 1 d . . .
H17A H 0.8785 0.6789 0.6127 0.040 Uiso 0.868(6) 1 calc PR A 1
H17B H 0.9304 0.6396 0.5541 0.040 Uiso 0.868(6) 1 calc PR A 1
H17C H 0.8735 0.6876 0.6050 0.040 Uiso 0.132(6) 1 calc PR A 2
H17D H 0.9355 0.6258 0.5532 0.040 Uiso 0.132(6) 1 calc PR A 2
S3A S 1.04963(14) 0.40627(17) 0.58903(9) 0.0441(6) Uani 0.868(6) 1 d PD A 1
C18A C 0.9893(7) 0.5305(6) 0.6160(3) 0.0322(13) Uiso 0.868(6) 1 d PD A 1
C19A C 1.0385(6) 0.5521(6) 0.6685(3) 0.0331(12) Uiso 0.868(6) 1 d PD A 1
H19A H 1.0177 0.6178 0.6905 0.040 Uiso 0.868(6) 1 calc PR A 1
C20A C 1.1234(8) 0.4622(7) 0.6835(3) 0.0493(18) Uiso 0.868(6) 1 d PD A 1
H20A H 1.1680 0.4617 0.7172 0.059 Uiso 0.868(6) 1 calc PR A 1
C21A C 1.1351(8) 0.3783(7) 0.6464(3) 0.0448(17) Uiso 0.868(6) 1 d PD A 1
H21A H 1.1856 0.3103 0.6513 0.054 Uiso 0.868(6) 1 calc PR A 1
S3B S 1.0412(10) 0.6016(10) 0.6856(4) 0.033(3) Uiso 0.132(6) 1 d PD A 2
C18B C 0.993(4) 0.554(3) 0.6254(12) 0.033(3) Uiso 0.132(6) 1 d PD A 2
C19B C 1.054(4) 0.447(3) 0.6152(12) 0.033(3) Uiso 0.132(6) 1 d PD A 2
H19B H 1.0474 0.4043 0.5819 0.040 Uiso 0.132(6) 1 calc PR A 2
C20B C 1.128(4) 0.408(2) 0.6616(14) 0.033(3) Uiso 0.132(6) 1 d PD A 2
H20B H 1.1692 0.3344 0.6640 0.040 Uiso 0.132(6) 1 calc PR A 2
C21B C 1.132(3) 0.489(3) 0.7001(13) 0.033(3) Uiso 0.132(6) 1 d PD A 2
H21B H 1.1821 0.4833 0.7323 0.040 Uiso 0.132(6) 1 calc PR A 2

loop_
_atom_site_aniso_label
_atom_site_aniso_U_11
_atom_site_aniso_U_22
_atom_site_aniso_U_33
_atom_site_aniso_U_23
_atom_site_aniso_U_13
_atom_site_aniso_U_12
I1 0.01816(10) 0.02106(11) 0.01888(10) 0.00444(9) 0.00220(9) 0.00339(9)
I2 0.0504(2) 0.02224(13) 0.03961(17) 0.00445(12) -0.01876(15) -0.01073(13)
I3 0.03868(16) 0.02779(14) 0.03580(15) 0.00415(12) -0.01948(13) -0.00952(12)
S2 0.0324(6) 0.0314(6) 0.0298(5) -0.0100(4) 0.0018(5) 0.0004(5)
N1 0.0152(14) 0.0155(14) 0.0200(15) -0.0027(12) -0.0020(12) 0.0018(12)
N2 0.0193(14) 0.0213(15) 0.0221(15) -0.0018(12) -0.0029(13) -0.0023(13)
N3 0.0152(14) 0.0196(15) 0.0189(15) -0.0024(12) -0.0005(12) -0.0007(11)
N4 0.0216(17) 0.0277(18) 0.0248(17) 0.0108(14) 0.0015(14) 0.0067(14)
C1 0.0190(18) 0.0216(19) 0.0223(18) 0.0002(15) -0.0032(15) -0.0027(15)
C2 0.0193(17) 0.0244(19) 0.024(2) -0.0034(15) 0.0001(14) -0.0032(15)
C3 0.034(2) 0.030(2) 0.0179(18) 0.0004(16) 0.0019(17) -0.0056(18)
S1 0.0268(6) 0.0249(5) 0.0334(6) -0.0020(4) -0.0023(4) 0.0016(4)
C4 0.0248(19) 0.0242(19) 0.026(2) 0.0008(16) -0.0041(17) -0.0003(17)
C5 0.033(2) 0.026(2) 0.0215(17) 0.0021(16) -0.0073(16) -0.0029(19)
C6 0.047(3) 0.028(2) 0.0199(19) 0.0035(17) -0.0049(19) 0.0038(19)
C7 0.035(2) 0.027(2) 0.027(2) 0.0038(17) -0.0090(17) -0.0053(18)
C8 0.0180(17) 0.0239(19) 0.0196(18) 0.0003(15) -0.0006(14) -0.0032(14)
C9 0.0171(17) 0.0211(18) 0.0208(17) -0.0005(14) 0.0043(13) -0.0004(13)
C10 0.023(2) 0.0185(17) 0.0191(17) -0.0026(13) 0.0001(14) 0.0024(14)
C11 0.0221(19) 0.0207(18) 0.0200(18) -0.0042(14) -0.0031(15) 0.0051(15)
C12 0.030(2) 0.040(3) 0.0221(19) -0.0012(18) 0.0050(17) 0.024(2)
C13 0.025(2) 0.044(3) 0.034(2) -0.008(2) -0.0009(19) 0.010(2)
C14 0.032(2) 0.042(3) 0.027(2) -0.0079(19) 0.0066(19) 0.012(2)
C15 0.0193(19) 0.023(2) 0.030(2) 0.0011(17) 0.0007(15) 0.0009(15)
C16 0.0158(18) 0.027(2) 0.027(2) 0.0129(16) 0.0024(15) 0.0045(15)
C17 0.0174(19) 0.043(3) 0.041(3) 0.024(2) -0.0022(19) 0.0009(18)
S3A 0.0175(6) 0.0484(11) 0.0664(13) 0.0329(9) 0.0020(7) 0.0046(6)

loop_
_atom_type_symbol
_atom_type_description
_atom_type_scat_dispersion_real
_atom_type_scat_dispersion_imag
_atom_type_scat_source
C C 0.0033 0.0016 'International Tables Vol C Tables 4.2.6.8 and 6.1.1.4'
H H 0.0000 0.0000 'International Tables Vol C Tables 4.2.6.8 and 6.1.1.4'
I I -0.4742 1.8119 'International Tables Vol C Tables 4.2.6.8 and 6.1.1.4'
N N 0.0061 0.0033 'International Tables Vol C Tables 4.2.6.8 and 6.1.1.4'
S S 0.1246 0.1234 'International Tables Vol C Tables 4.2.6.8 and 6.1.1.4'

loop_
_geom_angle_atom_site_label_1
_geom_angle_atom_site_label_2
_geom_angle_atom_site_label_3
_geom_angle
C14 S2 C11 91.7(2)
C1 N1 C8 110.8(3)
C1 N1 C15 109.5(3)
C8 N1 C15 108.9(3)
C2 N2 C3 110.6(3)
C2 N2 H21N 109.5
C3 N2 H21N 109.5
C2 N2 H22N 109.5
C3 N2 H22N 109.5
H21N N2 H22N 108.1
C9 N3 C10 114.3(3)
C9 N3 H31N 108.7
C10 N3 H31N 108.7
C9 N3 H32N 108.7
C10 N3 H32N 108.7
H31N N3 H32N 107.6
C16 N4 C17 115.5(4)
C16 N4 H41N 108.4
C17 N4 H41N 108.4
C16 N4 H42N 108.4
C17 N4 H42N 108.4
H41N N4 H42N 107.5
N1 C1 C2 109.4(3)
N1 C1 H1A 109.8
C2 C1 H1A 109.8
N1 C1 H1B 109.8
C2 C1 H1B 109.8
H1A C1 H1B 108.2
N2 C2 C1 110.2(3)
N2 C2 H2A 109.6
C1 C2 H2A 109.6
N2 C2 H2B 109.6
C1 C2 H2B 109.6
H2A C2 H2B 108.1
C4 C3 N2 113.8(4)
C4 C3 H3A 108.8
N2 C3 H3A 108.8
C4 C3 H3B 108.8
N2 C3 H3B 108.8
H3A C3 H3B 107.7
C7 S1 C4 91.8(2)
C5 C4 C3 125.2(4)
C5 C4 S1 111.5(3)
C3 C4 S1 122.9(4)
C4 C5 C6 111.2(4)
C4 C5 H5 124.4
C6 C5 H5 124.4
C7 C6 C5 113.2(4)
C7 C6 H6 123.4
C5 C6 H6 123.4
C6 C7 S1 112.3(4)
C6 C7 H7 123.8
S1 C7 H7 123.8
N1 C8 C9 112.0(3)
N1 C8 H8A 109.2
C9 C8 H8A 109.2
N1 C8 H8B 109.2
C9 C8 H8B 109.2
H8A C8 H8B 107.9
N3 C9 C8 110.1(3)
N3 C9 H9A 109.6
C8 C9 H9A 109.6
N3 C9 H9B 109.6
C8 C9 H9B 109.6
H9A C9 H9B 108.1
C11 C10 N3 112.3(3)
C11 C10 H10A 109.1
N3 C10 H10A 109.1
C11 C10 H10B 109.1
N3 C10 H10B 109.1
H10A C10 H10B 107.9
C12 C11 C10 125.5(4)
C12 C11 S2 112.8(3)
C10 C11 S2 121.7(3)
C11 C12 C13 108.7(5)
C11 C12 H12 125.7
C13 C12 H12 125.7
C14 C13 C12 114.3(5)
C14 C13 H13 122.8
C12 C13 H13 122.8
C13 C14 S2 112.6(4)
C13 C14 H14 123.7
S2 C14 H14 123.7
N1 C15 C16 112.1(4)
N1 C15 H15A 109.2
C16 C15 H15A 109.2
N1 C15 H15B 109.2
C16 C15 H15B 109.2
H15A C15 H15B 107.9
N4 C16 C15 109.5(4)
N4 C16 H16A 109.8
C15 C16 H16A 109.8
N4 C16 H16B 109.8
C15 C16 H16B 109.8
H16A C16 H16B 108.2
N4 C17 C18A 111.1(5)
N4 C17 C18B 119.4(19)
N4 C17 H17A 109.4
C18A C17 H17A 109.4
C18B C17 H17A 96.2
N4 C17 H17B 109.4
C18A C17 H17B 109.4
C18B C17 H17B 113.2
H17A C17 H17B 108.0
N4 C17 H17C 107.5
C18A C17 H17C 120.9
C18B C17 H17C 107.5
H17B C17 H17C 97.5
N4 C17 H17D 107.5
C18A C17 H17D 102.1
C18B C17 H17D 107.5
H17A C17 H17D 117.2
H17C C17 H17D 107.0
C18A S3A C21A 91.9(3)
C19A C18A C17 122.7(6)
C19A C18A S3A 111.4(5)
C17 C18A S3A 125.8(5)
C18A C19A C20A 110.2(6)
C18A C19A H19A 124.9
C20A C19A H19A 124.9
C21A C20A C19A 113.9(7)
C21A C20A H20A 123.0
C19A C20A H20A 123.0
C20A C21A S3A 112.5(6)
C20A C21A H21A 123.8
S3A C21A H21A 123.8
C21B S3B C18B 96.6(11)
C19B C18B C17 125.6(18)
C19B C18B S3B 107.7(14)
C17 C18B S3B 126.6(17)
C18B C19B C20B 111.8(16)
C18B C19B H19B 124.1
C20B C19B H19B 124.1
C21B C20B C19B 111.5(17)
C21B C20B H20B 124.2
C19B C20B H20B 124.2
C20B C21B S3B 111.9(15)
C20B C21B H21B 124.0
S3B C21B H21B 124.0

loop_
_geom_bond_atom_site_label_1
_geom_bond_atom_site_label_2
_geom_bond_distance
S2 C14 1.706(5)
S2 C11 1.723(4)
N1 C1 1.468(5)
N1 C8 1.476(5)
N1 C15 1.477(6)
N2 C2 1.506(5)
N2 C3 1.514(6)
N2 H21N 0.9200
N2 H22N 0.9200
N3 C9 1.493(5)
N3 C10 1.512(5)
N3 H31N 0.9200
N3 H32N 0.9200
N4 C16 1.492(5)
N4 C17 1.501(6)
N4 H41N 0.9200
N4 H42N 0.9200
C1 C2 1.519(6)
C1 H1A 0.9900
C1 H1B 0.9900
C2 H2A 0.9900
C2 H2B 0.9900
C3 C4 1.506(6)
C3 H3A 0.9900
C3 H3B 0.9900
S1 C7 1.702(5)
S1 C4 1.724(5)
C4 C5 1.382(6)
C5 C6 1.429(6)
C5 H5 0.9500
C6 C7 1.350(7)
C6 H6 0.9500
C7 H7 0.9500
C8 C9 1.510(6)
C8 H8A 0.9900
C8 H8B 0.9900
C9 H9A 0.9900
C9 H9B 0.9900
C10 C11 1.493(6)
C10 H10A 0.9900
C10 H10B 0.9900
C11 C12 1.427(7)
C12 C13 1.436(7)
C12 H12 0.9500
C13 C14 1.368(8)
C13 H13 0.9500
C14 H14 0.9500
C15 C16 1.522(6)
C15 H15A 0.9900
C15 H15B 0.9900
C16 H16A 0.9900
C16 H16B 0.9900
C17 C18A 1.507(8)
C17 C18B 1.51(2)
C17 H17A 0.9900
C17 H17B 0.9900
C17 H17C 0.9900
C17 H17D 0.9900
S3A C18A 1.690(6)
S3A C21A 1.700(7)
C18A C19A 1.409(8)
C19A C20A 1.411(9)
C19A H19A 0.9500
C20A C21A 1.327(10)
C20A H20A 0.9500
C21A H21A 0.9500
S3B C21B 1.641(16)
S3B C18B 1.655(16)
C18B C19B 1.406(17)
C19B C20B 1.448(17)
C19B H19B 0.9500
C20B C21B 1.322(17)
C20B H20B 0.9500
C21B H21B 0.9500

loop_
_geom_hbond_atom_site_label_D
_geom_hbond_atom_site_label_H
_geom_hbond_atom_site_label_A
_geom_hbond_distance_DH
_geom_hbond_distance_HA
_geom_hbond_distance_DA
_geom_hbond_angle_DHA
_geom_hbond_site_symmetry_A
N2 H21N I1 0.92 2.79 3.557(4) 142.2 3_466
N2 H22N I2 0.92 2.67 3.543(4) 159.6 .
N3 H31N I1 0.92 2.78 3.547(3) 142.2 .
N3 H32N I3 0.92 2.59 3.460(3) 157.7 .
N4 H41N I1 0.92 2.73 3.553(4) 149.6 .
N4 H42N I2 0.92 2.57 3.479(4) 171.9 3_556

loop_
_geom_torsion_atom_site_label_1
_geom_torsion_atom_site_label_2
_geom_torsion_atom_site_label_3
_geom_torsion_atom_site_label_4
_geom_torsion
C8 N1 C1 C2 156.4(4)
C15 N1 C1 C2 -83.5(4)
C3 N2 C2 C1 174.6(4)
N1 C1 C2 N2 -178.7(3)
C2 N2 C3 C4 167.0(4)
N2 C3 C4 C5 -128.0(5)
N2 C3 C4 S1 60.0(5)
C7 S1 C4 C5 0.3(4)
C7 S1 C4 C3 173.3(4)
C3 C4 C5 C6 -173.7(4)
S1 C4 C5 C6 -0.9(5)
C4 C5 C6 C7 1.1(6)
C5 C6 C7 S1 -0.9(6)
C4 S1 C7 C6 0.3(4)
C1 N1 C8 C9 -71.3(4)
C15 N1 C8 C9 168.2(3)
C10 N3 C9 C8 167.4(3)
N1 C8 C9 N3 -59.3(4)
C9 N3 C10 C11 51.0(4)
N3 C10 C11 C12 -91.8(5)
N3 C10 C11 S2 89.5(4)
C14 S2 C11 C12 0.6(4)
C14 S2 C11 C10 179.4(4)
C10 C11 C12 C13 -179.4(4)
S2 C11 C12 C13 -0.6(5)
C11 C12 C13 C14 0.3(6)
C12 C13 C14 S2 0.1(6)
C11 S2 C14 C13 -0.4(4)
C1 N1 C15 C16 156.8(4)
C8 N1 C15 C16 -82.0(4)
C17 N4 C16 C15 176.8(4)
N1 C15 C16 N4 -66.4(5)
C16 N4 C17 C18A 50.2(6)
C16 N4 C17 C18B 38.5(15)
N4 C17 C18A C19A -118.1(7)
C18B C17 C18A C19A 12(9)
N4 C17 C18A S3A 61.9(7)
C18B C17 C18A S3A -168(10)
C21A S3A C18A C19A 2.0(6)
C21A S3A C18A C17 -178.0(7)
C17 C18A C19A C20A 179.3(7)
S3A C18A C19A C20A -0.7(8)
C18A C19A C20A C21A -1.4(10)
C19A C20A C21A S3A 3.0(10)
C18A S3A C21A C20A -2.9(7)
N4 C17 C18B C19B 62(5)
C18A C17 C18B C19B 7(6)
N4 C17 C18B S3B -114(3)
C18A C17 C18B S3B -169(13)
C21B S3B C18B C19B -2(4)
C21B S3B C18B C17 175(4)
C17 C18B C19B C20B -172(4)
S3B C18B C19B C20B 5(5)
C18B C19B C20B C21B -7(6)
C19B C20B C21B S3B 5(5)
C18B S3B C21B C20B -2(4)
